data_7207040
loop_
_publ_author_name
'Haldar, Ritesh'
'Maji, Tapas Kumar'

_publ_section_title
;
 Selective carbon dioxide uptake and crystal-to-crystal transformation:
 porous 3D framework to 1D chain triggered by conformational change of the
 spacer
;
_journal_issue 2
_journal_name_full CrystEngComm
_journal_page_first 684
_journal_paper_doi 10.1039/c1ce05847a
_journal_volume 14
_journal_year 2012
_chemical_formula_sum 'C28 H24 N10 O5 Zn'
_chemical_formula_weight 645.94
_chemical_name_systematic
;
?
;
_space_group_IT_number 15
_symmetry_cell_setting monoclinic
_symmetry_space_group_name_Hall '-C 2yc'
_symmetry_space_group_name_H-M 'C 1 2/c 1'
_atom_sites_solution_hydrogens geom
_atom_sites_solution_primary direct
_atom_sites_solution_secondary difmap
_audit_creation_method SHELXL-97
_cell_angle_alpha 90.00
_cell_angle_beta 101.244(3)
_cell_angle_gamma 90.00
_cell_formula_units_Z 4
_cell_length_a 18.5462(9)
_cell_length_b 20.0824(10)
_cell_length_c 8.7759(5)
_cell_measurement_temperature 293(2)
_cell_volume 3205.9(3)
_computing_cell_refinement SMART
_computing_data_collection 'SMART (Bruker,2000)'
_computing_data_reduction 'SAINT (Bruker,2000)'
_computing_molecular_graphics 'Mercury 1.4.1'
_computing_publication_material 'PLATON (Spek, 2003)'
_computing_structure_refinement 'SHELXL-97 (Sheldrick, 1997)'
_computing_structure_solution 'SIR-92 (Altomare et al. 1994)'
_diffrn_ambient_temperature 293(2)
_diffrn_measured_fraction_theta_full 1.000
_diffrn_measured_fraction_theta_max 1.000
_diffrn_radiation_monochromator graphite
_diffrn_radiation_source 'fine-focus sealed tube'
_diffrn_radiation_type MoK\a
_diffrn_radiation_wavelength 0.71073
_diffrn_reflns_av_R_equivalents 0.0896
_diffrn_reflns_av_sigmaI/netI 0.0818
_diffrn_reflns_limit_h_max 24
_diffrn_reflns_limit_h_min -24
_diffrn_reflns_limit_k_max 26
_diffrn_reflns_limit_k_min -23
_diffrn_reflns_limit_l_max 11
_diffrn_reflns_limit_l_min -11
_diffrn_reflns_number 17049
_diffrn_reflns_theta_full 27.48
_diffrn_reflns_theta_max 27.48
_diffrn_reflns_theta_min 1.51
_exptl_absorpt_coefficient_mu 0.818
_exptl_absorpt_correction_T_max 0.9980
_exptl_absorpt_correction_T_min 0.7308
_exptl_absorpt_correction_type empirical
_exptl_absorpt_process_details SADABS
_exptl_crystal_colour colorless
_exptl_crystal_density_diffrn 1.338
_exptl_crystal_density_method 'not measured'
_exptl_crystal_description 'square block'
_exptl_crystal_F_000 1328
_exptl_crystal_size_max 0.06
_exptl_crystal_size_mid 0.04
_exptl_crystal_size_min 0.04
_refine_diff_density_max 1.255
_refine_diff_density_min -0.689
_refine_diff_density_rms 0.161
_refine_ls_extinction_method none
_refine_ls_goodness_of_fit_ref 1.071
_refine_ls_hydrogen_treatment noref
_refine_ls_matrix_type full
_refine_ls_number_parameters 181
_refine_ls_number_reflns 3683
_refine_ls_number_restraints 2
_refine_ls_restrained_S_all 1.071
_refine_ls_R_factor_all 0.1247
_refine_ls_R_factor_gt 0.0809
_refine_ls_shift/su_max 0.000
_refine_ls_shift/su_mean 0.000
_refine_ls_structure_factor_coef Fsqd
_refine_ls_weighting_details 'calc w=1/[\s^2^(Fo^2^)+(0.1683P)^2^+0.0000P] where P=(Fo^2^+2Fc^2^)/3'
_refine_ls_weighting_scheme calc
_refine_ls_wR_factor_gt 0.2285
_refine_ls_wR_factor_ref 0.2649
_reflns_number_gt 2444
_reflns_number_total 3683
_reflns_threshold_expression >2sigma(I)
_cod_data_source_file c1ce05847a.txt
_cod_data_source_block complex1''
_cod_original_sg_symbol_H-M C2/c
_cod_database_code 7207040

loop_
_symmetry_equiv_pos_as_xyz
'x, y, z'
'-x, y, -z+1/2'
'x+1/2, y+1/2, z'
'-x+1/2, y+1/2, -z+1/2'
'-x, -y, -z'
'x, -y, z-1/2'
'-x+1/2, -y+1/2, -z'
'x+1/2, -y+1/2, z-1/2'

loop_
_atom_site_label
_atom_site_type_symbol
_atom_site_fract_x
_atom_site_fract_y
_atom_site_fract_z
_atom_site_U_iso_or_equiv
_atom_site_adp_type
_atom_site_occupancy
_atom_site_symmetry_multiplicity
_atom_site_calc_flag
_atom_site_refinement_flags
C6 C 0.3693(3) 0.2349(3) 0.0964(7) 0.0458(13) Uani 1 1 d .
H6 H 0.3695 0.2620 0.0107 0.055 Uiso 1 1 calc R
C7 C 0.4186(3) 0.2061(3) 0.3454(7) 0.0556(16) Uani 1 1 d .
H7 H 0.4540 0.2122 0.4351 0.067 Uiso 1 1 calc R
C9 C 0.3684(4) 0.1553(4) 0.3425(8) 0.072(2) Uani 1 1 d .
H9 H 0.3694 0.1290 0.4300 0.087 Uiso 1 1 calc R
C8 C 0.3186(4) 0.1848(3) 0.0843(7) 0.0570(16) Uani 1 1 d .
H8 H 0.2855 0.1786 -0.0088 0.068 Uiso 1 1 calc R
C10 C 0.3161(4) 0.1435(4) 0.2078(8) 0.0641(18) Uani 1 1 d .
C11 C 0.2593(5) 0.0891(5) 0.1968(10) 0.097(3) Uani 1 1 d .
H11A H 0.2111 0.1094 0.1671 0.116 Uiso 1 1 calc R
H11B H 0.2656 0.0594 0.1131 0.116 Uiso 1 1 calc R
C12 C 0.2594(5) 0.0489(5) 0.3344(10) 0.094(3) Uani 1 1 d .
H12A H 0.2535 0.0781 0.4193 0.113 Uiso 1 1 calc R
H12B H 0.3068 0.0272 0.3633 0.113 Uiso 1 1 calc R
C1 C 0.5832(4) 0.4584(3) 0.3522(8) 0.0549(15) Uani 1 1 d .
H1 H 0.5409 0.4665 0.3912 0.066 Uiso 1 1 calc R
C2 C 0.6504(3) 0.3908(3) 0.2304(7) 0.0502(14) Uani 1 1 d .
H2 H 0.6556 0.3511 0.1790 0.060 Uiso 1 1 calc R
C3 C 0.6361(5) 0.5073(3) 0.3695(9) 0.073(2) Uani 1 1 d .
H3 H 0.6288 0.5473 0.4178 0.087 Uiso 1 1 calc R
C4 C 0.7067(4) 0.4365(4) 0.2475(8) 0.0675(19) Uani 1 1 d .
H4 H 0.7496 0.4261 0.2127 0.081 Uiso 1 1 calc R
C5 C 0.7001(4) 0.4967(4) 0.3148(8) 0.0667(19) Uani 1 1 d .
C13 C 0.5027(4) 0.3476(3) 0.6180(7) 0.0604(17) Uani 1 1 d .
C14 C 0.2934(13) 0.2611(12) 0.589(3) 0.222(9) Uiso 1 1 d D
N1 N 0.5888(2) 0.4007(2) 0.2838(5) 0.0407(10) Uani 1 1 d .
N2 N 0.4186(2) 0.2464(2) 0.2269(5) 0.0380(9) Uani 1 1 d .
N3 N 0.5026(3) 0.3334(2) 0.4962(5) 0.0438(11) Uani 1 1 d .
N5 N 0.2502(13) 0.2133(13) 0.550(3) 0.155(8) Uiso 0.50 1 d PD
N4 N 0.4857(19) 0.3760(6) 0.737(3) 0.111(11) Uani 0.50 1 d P
Zn1 Zn 0.5000 0.32512(4) 0.2500 0.0312(3) Uani 1 2 d S
O3W O 0.4623(18) 0.0355(16) 1.019(4) 0.50(2) Uiso 1 1 d .
N6 N 0.3302(13) 0.2291(12) 0.681(3) 0.272(10) Uiso 1 1 d D
O2W O 0.410(2) 0.1571(17) 0.764(6) 0.60(2) Uiso 1 1 d .
O1W O 0.5000 0.0359(15) 0.7500 0.307(13) Uiso 1 2 d S

loop_
_atom_site_aniso_label
_atom_site_aniso_U_11
_atom_site_aniso_U_22
_atom_site_aniso_U_33
_atom_site_aniso_U_23
_atom_site_aniso_U_13
_atom_site_aniso_U_12
C6 0.044(3) 0.042(3) 0.049(3) 0.006(2) 0.002(2) -0.012(2)
C7 0.060(4) 0.049(4) 0.052(3) 0.011(3) -0.004(3) -0.022(3)
C9 0.090(5) 0.067(4) 0.053(4) 0.016(3) -0.004(3) -0.048(4)
C8 0.061(4) 0.052(4) 0.052(3) 0.002(3) -0.004(3) -0.021(3)
C10 0.068(4) 0.061(4) 0.061(4) 0.004(3) 0.006(3) -0.030(4)
C11 0.112(7) 0.091(6) 0.077(5) 0.013(4) -0.008(5) -0.067(6)
C12 0.096(6) 0.092(6) 0.087(6) 0.011(5) 0.000(5) -0.060(5)
C1 0.057(3) 0.038(3) 0.068(4) -0.009(3) 0.005(3) -0.007(3)
C2 0.051(3) 0.043(3) 0.060(3) 0.000(3) 0.020(3) -0.011(3)
C3 0.087(5) 0.040(4) 0.082(5) -0.005(3) -0.008(4) -0.019(4)
C4 0.059(4) 0.074(5) 0.073(4) 0.013(4) 0.020(3) -0.026(4)
C5 0.073(4) 0.056(4) 0.065(4) 0.012(3) -0.003(3) -0.032(4)
C13 0.091(5) 0.041(3) 0.049(4) 0.006(3) 0.014(3) -0.003(3)
N1 0.047(2) 0.030(2) 0.045(2) 0.0012(18) 0.0090(19) -0.0074(19)
N2 0.039(2) 0.030(2) 0.046(2) 0.0016(17) 0.0094(18) -0.0035(18)
N3 0.058(3) 0.041(3) 0.034(2) -0.0031(18) 0.0130(19) -0.004(2)
N4 0.23(3) 0.076(7) 0.024(8) 0.002(8) 0.024(13) 0.093(16)
Zn1 0.0324(4) 0.0257(5) 0.0368(5) 0.000 0.0098(3) 0.000

loop_
_atom_type_symbol
_atom_type_description
_atom_type_scat_dispersion_real
_atom_type_scat_dispersion_imag
_atom_type_scat_source
C C 0.0033 0.0016 'International Tables Vol C Tables 4.2.6.8 and 6.1.1.4'
H H 0.0000 0.0000 'International Tables Vol C Tables 4.2.6.8 and 6.1.1.4'
N N 0.0061 0.0033 'International Tables Vol C Tables 4.2.6.8 and 6.1.1.4'
O O 0.0106 0.0060 'International Tables Vol C Tables 4.2.6.8 and 6.1.1.4'
Zn Zn 0.2839 1.4301 'International Tables Vol C Tables 4.2.6.8 and 6.1.1.4'

loop_
_geom_angle_atom_site_label_1
_geom_angle_atom_site_label_2
_geom_angle_atom_site_label_3
_geom_angle
_geom_angle_site_symmetry_1
_geom_angle_site_symmetry_3
N2 C6 C8 122.6(5) . .
N2 C7 C9 123.0(5) . .
C7 C9 C10 119.8(6) . .
C6 C8 C10 120.8(6) . .
C8 C10 C9 116.1(6) . .
C8 C10 C11 121.2(6) . .
C9 C10 C11 122.7(6) . .
C12 C11 C10 117.5(7) . .
C11 C12 C5 114.2(7) . 3_445
N1 C1 C3 124.1(7) . .
N1 C2 C4 123.2(6) . .
C1 C3 C5 119.6(7) . .
C5 C4 C2 120.6(7) . .
C4 C5 C3 116.3(6) . .
C4 C5 C12 122.9(8) . 3
C3 C5 C12 120.7(8) . 3
N3 C13 N4 161.3(14) . .
N3 C13 N4 166.8(12) . 2_656
N4 C13 N4 23(3) . 2_656
N6 C14 N5 91(3) . .
N6 C14 N5 165(3) . 7_556
N5 C14 N5 79(3) . 7_556
C1 N1 C2 116.1(5) . .
C1 N1 Zn1 122.8(4) . .
C2 N1 Zn1 121.1(4) . .
C7 N2 C6 117.6(5) . .
C7 N2 Zn1 118.8(4) . .
C6 N2 Zn1 123.6(4) . .
C13 N3 Zn1 169.4(5) . .
C14 N5 C14 101(3) . 7_556
C14 N5 N5 54.6(18) . 7_556
C14 N5 N5 46.0(14) 7_556 7_556
C14 N5 N6 41.8(13) . .
C14 N5 N6 141(3) 7_556 .
N5 N5 N6 96(2) 7_556 .
N4 N4 C13 88(6) 2_656 .
N4 N4 C13 69(5) 2_656 2_656
C13 N4 C13 123.5(12) . 2_656
N3 Zn1 N3 171.2(2) 2_655 .
N3 Zn1 N2 94.79(17) 2_655 .
N3 Zn1 N2 91.64(17) . .
N3 Zn1 N2 91.64(17) 2_655 2_655
N3 Zn1 N2 94.79(17) . 2_655
N2 Zn1 N2 86.4(2) . 2_655
N3 Zn1 N1 87.26(17) 2_655 .
N3 Zn1 N1 86.71(17) . .
N2 Zn1 N1 175.96(16) . .
N2 Zn1 N1 90.05(17) 2_655 .
N3 Zn1 N1 86.71(17) 2_655 2_655
N3 Zn1 N1 87.26(17) . 2_655
N2 Zn1 N1 90.05(17) . 2_655
N2 Zn1 N1 175.96(15) 2_655 2_655
N1 Zn1 N1 93.5(2) . 2_655
C14 N6 N5 46.8(14) . .

loop_
_geom_bond_atom_site_label_1
_geom_bond_atom_site_label_2
_geom_bond_distance
_geom_bond_site_symmetry_2
C6 N2 1.339(7) .
C6 C8 1.365(8) .
C7 N2 1.318(7) .
C7 C9 1.378(8) .
C9 C10 1.395(9) .
C8 C10 1.374(9) .
C10 C11 1.508(9) .
C11 C12 1.452(12) .
C12 C5 1.504(9) 3_445
C1 N1 1.318(7) .
C1 C3 1.376(9) .
C2 N1 1.332(7) .
C2 C4 1.377(8) .
C3 C5 1.381(12) .
C4 C5 1.362(11) .
C5 C12 1.504(9) 3
C13 N3 1.106(8) .
C13 N4 1.28(2) .
C13 N4 1.37(3) 2_656
C14 N6 1.148(10) .
C14 N5 1.256(10) .
C14 N5 1.43(3) 7_556
N1 Zn1 2.216(4) .
N2 Zn1 2.168(4) .
N3 Zn1 2.158(4) .
N5 C14 1.43(3) 7_556
N5 N5 1.72(5) 7_556
N5 N6 1.72(4) .
N4 N4 0.53(7) 2_656
N4 C13 1.37(3) 2_656
Zn1 N3 2.158(4) 2_655
Zn1 N2 2.168(4) 2_655
Zn1 N1 2.216(4) 2_655
